data_7204737
loop_
_publ_author_name
'Kaboub, Lakhemici'
'Legros, Jean-Pierre'
'Donnadieu, Bruno'
'Gouasmia, Abdel-Krim'
'Boudiba, Louiza'
'Fabre, Jean-Marc'

_publ_section_title
;
 Structural study and electrical conductivity of salts based on
 functionalized TTF containing peripheral selenium atomsElectronic
 supplementary information (ESI) available: rotatable 3-D crystal
 structure diagrams and a table of selected torsion angles for Ic?e and
 (Ic)2?TCNQ. See http://www.rsc.org/suppdata/jm/b3/b308514g/
;
_journal_issue 3
_journal_name_full 'Journal of Materials Chemistry'
_journal_page_first 351
_journal_paper_doi 10.1039/b308514g
_journal_volume 14
_journal_year 2004
_chemical_formula_moiety 'C18 H16 O2 S4 Se2'
_chemical_formula_sum 'C18 H16 O2 S4 Se2'
_chemical_formula_weight 550.47
_chemical_melting_point 193
_chemical_name_common AcOPM-PDSTTF
_chemical_name_systematic
;
 4-(4-acetoxyphenyl)-5-methyl-4',5'propylenediselenotetrathiafulvalene
;
_space_group_IT_number 14
_symmetry_cell_setting monoclinic
_symmetry_space_group_name_Hall '-P 2yn'
_symmetry_space_group_name_H-M 'P 1 21/n 1'
_atom_sites_solution_hydrogens geom
_atom_sites_solution_primary direct
_atom_sites_solution_secondary difmap
_audit_creation_method SHELXL-97
_cell_angle_alpha 90.00
_cell_angle_beta 101.19(2)
_cell_angle_gamma 90.00
_cell_formula_units_Z 4
_cell_length_a 6.641(2)
_cell_length_b 23.033(5)
_cell_length_c 13.830(3)
_cell_measurement_reflns_used 25
_cell_measurement_temperature 293(2)
_cell_measurement_theta_max 14
_cell_measurement_theta_min 10
_cell_volume 2075.2(9)
_computing_cell_refinement CAD4-Express
_computing_data_collection CAD4-Express
_computing_data_reduction
;
WINGX - L. J. Farrugia
J. Appl. Cryst., 1999, 32, 837-838
;
_computing_molecular_graphics
;
ORTEP3 for Windows - L. J. Farrugia
J. Appl. Cryst., 1997, 30, 565
;
_computing_publication_material
;
WINGX - L. J. Farrugia
J. Appl. Cryst., 1999, 32, 837-838
;
_computing_structure_refinement 'SHELXL-97 (Sheldrick, 1997)'
_computing_structure_solution
;
SHELXS-97 (Sheldrick, 1997)
SIR92 - A. Altomare, G. Cascarano, C. Giacovazzo, A. Guagliardi
J. Appl. Cryst., 1993, 26, 343-350
;
_diffrn_ambient_temperature 293(2)
_diffrn_measured_fraction_theta_full 1.000
_diffrn_measured_fraction_theta_max 1.001
_diffrn_measurement_device_type 'Enraf-Nonius CAD4'
_diffrn_measurement_method 'omega/2theta scans'
_diffrn_radiation_monochromator graphite
_diffrn_radiation_source 'fine-focus sealed tube'
_diffrn_radiation_type MoK\a
_diffrn_radiation_wavelength 0.71069
_diffrn_radiation_wavelength_id X
_diffrn_reflns_av_R_equivalents 0.0363
_diffrn_reflns_av_sigmaI/netI 0.0682
_diffrn_reflns_limit_h_max 8
_diffrn_reflns_limit_h_min 0
_diffrn_reflns_limit_k_max 28
_diffrn_reflns_limit_k_min 0
_diffrn_reflns_limit_l_max 16
_diffrn_reflns_limit_l_min -17
_diffrn_reflns_number 4428
_diffrn_reflns_theta_full 25.97
_diffrn_reflns_theta_max 25.97
_diffrn_reflns_theta_min 1.74
_diffrn_standards_decay_% 3.8
_diffrn_standards_interval_time 120
_diffrn_standards_number 3
_exptl_absorpt_coefficient_mu 3.976
_exptl_absorpt_correction_T_max 0.9990
_exptl_absorpt_correction_T_min 0.8458
_exptl_absorpt_correction_type psi-scan
_exptl_absorpt_process_details
;
North A.C.T., Phillips D.C. & Mathews F.S. (1968) Acta. Cryst. A24, 351
Number of psi-scan sets used was   5
Theta correction was applied.
Averaged transmission function was used.
No Fourier smoothing was applied.
;
_exptl_crystal_colour orange
_exptl_crystal_density_diffrn 1.762
_exptl_crystal_density_method 'not measured'
_exptl_crystal_description block
_exptl_crystal_F_000 1088
_exptl_crystal_id Id
_exptl_crystal_size_max 0.4
_exptl_crystal_size_mid 0.2
_exptl_crystal_size_min 0.2
_refine_diff_density_max 0.568
_refine_diff_density_min -0.548
_refine_diff_density_rms 0.125
_refine_ls_extinction_method none
_refine_ls_goodness_of_fit_ref 0.964
_refine_ls_hydrogen_treatment noref
_refine_ls_matrix_type full
_refine_ls_number_parameters 235
_refine_ls_number_reflns 4071
_refine_ls_number_restraints 0
_refine_ls_restrained_S_all 0.964
_refine_ls_R_factor_all 0.1229
_refine_ls_R_factor_gt 0.0325
_refine_ls_shift/su_max 0.000
_refine_ls_shift/su_mean 0.000
_refine_ls_structure_factor_coef Fsqd
_refine_ls_weighting_details 'calc w=1/[\s^2^(Fo^2^)+(0.0796P)^2^+0.0000P] where P=(Fo^2^+2Fc^2^)/3'
_refine_ls_weighting_scheme calc
_refine_ls_wR_factor_gt 0.0995
_refine_ls_wR_factor_ref 0.1262
_reflns_number_gt 2102
_reflns_number_total 4071
_reflns_threshold_expression >2sigma(I)
_cod_data_source_file b308514g.txt
_cod_data_source_block AcOPM-PDSTTF
_cod_database_code 7204737

loop_
_symmetry_equiv_pos_as_xyz
'x, y, z'
'-x+1/2, y+1/2, -z+1/2'
'-x, -y, -z'
'x-1/2, -y-1/2, z-1/2'

loop_
_atom_site_label
_atom_site_type_symbol
_atom_site_fract_x
_atom_site_fract_y
_atom_site_fract_z
_atom_site_U_iso_or_equiv
_atom_site_adp_type
_atom_site_occupancy
_atom_site_symmetry_multiplicity
_atom_site_calc_flag
_atom_site_refinement_flags
_atom_site_disorder_assembly
_atom_site_disorder_group
Se1 Se 0.20303(8) 0.22228(2) 0.38032(4) 0.05466(19) Uani 1 1 d . . .
Se2 Se 0.66405(9) 0.28619(2) 0.33389(5) 0.0649(2) Uani 1 1 d . . .
S1 S 0.2879(2) 0.12804(5) 0.23343(10) 0.0487(3) Uani 1 1 d . . .
S2 S 0.6683(2) 0.18018(7) 0.19519(10) 0.0535(4) Uani 1 1 d . . .
S3 S 0.2297(2) 0.05830(6) 0.02376(10) 0.0522(4) Uani 1 1 d . . .
S4 S 0.6178(2) 0.10642(6) -0.00921(10) 0.0501(3) Uani 1 1 d . . .
O1 O 0.7243(8) 0.0724(2) -0.4735(3) 0.0849(14) Uani 1 1 d . . .
O2 O 1.0475(10) 0.0882(4) -0.4185(5) 0.168(3) Uani 1 1 d . . .
C1 C 0.3681(7) 0.1936(2) 0.2938(3) 0.0434(11) Uani 1 1 d . . .
C2 C 0.5393(8) 0.21710(19) 0.2753(4) 0.0447(12) Uani 1 1 d . . .
C3 C 0.4632(8) 0.1320(2) 0.1530(4) 0.0462(12) Uani 1 1 d . . .
C4 C 0.4405(8) 0.1034(2) 0.0676(3) 0.0415(11) Uani 1 1 d . . .
C5 C 0.2785(8) 0.0521(2) -0.0957(3) 0.0441(12) Uani 1 1 d . . .
C6 C 0.4557(7) 0.0737(2) -0.1115(3) 0.0395(11) Uani 1 1 d . . .
C7 C 0.5365(7) 0.0728(2) -0.2035(3) 0.0422(11) Uani 1 1 d . . .
C8 C 0.5165(8) 0.0235(2) -0.2630(4) 0.0464(12) Uani 1 1 d . . .
H8 H 0.4551 -0.0096 -0.2435 0.056 Uiso 1 1 calc R . .
C9 C 0.5870(9) 0.0234(2) -0.3503(4) 0.0557(14) Uani 1 1 d . . .
H9 H 0.5733 -0.0096 -0.3898 0.067 Uiso 1 1 calc R . .
C10 C 0.6781(9) 0.0727(3) -0.3784(4) 0.0552(14) Uani 1 1 d . . .
C11 C 0.7079(9) 0.1210(2) -0.3202(4) 0.0558(14) Uani 1 1 d . . .
H11 H 0.7761 0.1532 -0.3384 0.067 Uiso 1 1 calc R . .
C12 C 0.6335(8) 0.1207(2) -0.2328(4) 0.0507(13) Uani 1 1 d . . .
H12 H 0.6498 0.1536 -0.1931 0.061 Uiso 1 1 calc R . .
C13 C 0.9102(13) 0.0789(3) -0.4873(6) 0.080(2) Uani 1 1 d . . .
C14 C 0.9379(13) 0.0743(3) -0.5892(5) 0.085(2) Uani 1 1 d . . .
H14A H 0.8080 0.0666 -0.6314 0.102 Uiso 1 1 calc R . .
H14B H 1.0316 0.0432 -0.5946 0.102 Uiso 1 1 calc R . .
H14C H 0.9924 0.1101 -0.6087 0.102 Uiso 1 1 calc R . .
C15 C 0.1136(8) 0.0228(3) -0.1699(4) 0.0560(14) Uani 1 1 d . . .
H15A H 0.0034 0.0113 -0.1383 0.067 Uiso 1 1 calc R . .
H15B H 0.1699 -0.0108 -0.1960 0.067 Uiso 1 1 calc R . .
H15C H 0.0625 0.0494 -0.2224 0.067 Uiso 1 1 calc R . .
C16 C 0.7297(9) 0.2595(3) 0.4700(5) 0.0711(18) Uani 1 1 d . . .
H16A H 0.7755 0.2194 0.4699 0.085 Uiso 1 1 calc R . .
H16B H 0.8444 0.2822 0.5044 0.085 Uiso 1 1 calc R . .
C17 C 0.3985(10) 0.2159(3) 0.5063(4) 0.0700(17) Uani 1 1 d . . .
H17A H 0.3210 0.2156 0.5589 0.084 Uiso 1 1 calc R . .
H17B H 0.4680 0.1787 0.5076 0.084 Uiso 1 1 calc R . .
C18 C 0.5589(11) 0.2626(3) 0.5284(5) 0.0774(19) Uani 1 1 d . . .
H18A H 0.6199 0.2608 0.5980 0.093 Uiso 1 1 calc R . .
H18B H 0.4914 0.3000 0.5161 0.093 Uiso 1 1 calc R . .

loop_
_atom_site_aniso_label
_atom_site_aniso_U_11
_atom_site_aniso_U_22
_atom_site_aniso_U_33
_atom_site_aniso_U_23
_atom_site_aniso_U_13
_atom_site_aniso_U_12
Se1 0.0459(3) 0.0515(3) 0.0691(4) -0.0069(3) 0.0176(3) 0.0054(2)
Se2 0.0514(3) 0.0506(3) 0.0915(5) -0.0095(3) 0.0106(3) -0.0095(3)
S1 0.0600(9) 0.0482(7) 0.0417(8) -0.0037(5) 0.0189(6) -0.0124(6)
S2 0.0478(8) 0.0669(9) 0.0475(8) -0.0048(6) 0.0139(6) -0.0079(7)
S3 0.0542(8) 0.0597(8) 0.0460(8) -0.0041(6) 0.0174(7) -0.0121(6)
S4 0.0461(7) 0.0615(8) 0.0454(8) -0.0102(6) 0.0155(6) -0.0077(6)
O1 0.096(4) 0.108(4) 0.059(3) -0.019(2) 0.036(3) -0.033(3)
O2 0.087(4) 0.336(11) 0.090(5) -0.012(6) 0.037(4) -0.020(6)
C1 0.043(3) 0.045(3) 0.042(3) 0.000(2) 0.005(2) 0.002(2)
C2 0.039(3) 0.037(3) 0.055(3) 0.004(2) 0.002(2) -0.002(2)
C3 0.049(3) 0.053(3) 0.037(3) 0.005(2) 0.011(2) -0.004(2)
C4 0.049(3) 0.041(3) 0.036(3) 0.003(2) 0.013(2) 0.003(2)
C5 0.049(3) 0.046(3) 0.038(3) -0.001(2) 0.012(2) 0.001(2)
C6 0.042(3) 0.044(3) 0.032(3) -0.001(2) 0.006(2) 0.002(2)
C7 0.040(3) 0.049(3) 0.037(3) -0.001(2) 0.006(2) 0.002(2)
C8 0.045(3) 0.051(3) 0.045(3) -0.003(2) 0.012(2) -0.004(2)
C9 0.065(4) 0.061(3) 0.046(3) -0.012(3) 0.022(3) -0.006(3)
C10 0.060(3) 0.071(4) 0.039(3) -0.001(3) 0.020(3) 0.001(3)
C11 0.068(4) 0.055(3) 0.049(3) 0.000(3) 0.020(3) -0.013(3)
C12 0.060(3) 0.053(3) 0.042(3) -0.008(2) 0.018(3) -0.006(3)
C13 0.090(6) 0.086(5) 0.070(5) -0.007(4) 0.031(4) -0.012(4)
C14 0.129(6) 0.075(4) 0.066(4) -0.006(3) 0.058(4) -0.019(4)
C15 0.040(3) 0.077(4) 0.050(3) -0.004(3) 0.006(3) -0.010(3)
C16 0.056(4) 0.068(4) 0.083(5) -0.033(3) -0.003(3) 0.001(3)
C17 0.087(5) 0.074(4) 0.051(4) -0.021(3) 0.016(3) 0.004(3)
C18 0.073(4) 0.086(5) 0.072(4) -0.034(4) 0.009(4) 0.005(4)

loop_
_atom_type_symbol
_atom_type_description
_atom_type_scat_dispersion_real
_atom_type_scat_dispersion_imag
_atom_type_scat_source
C C 0.0033 0.0016 'International Tables Vol C Tables 4.2.6.8 and 6.1.1.4'
H H 0.0000 0.0000 'International Tables Vol C Tables 4.2.6.8 and 6.1.1.4'
O O 0.0106 0.0060 'International Tables Vol C Tables 4.2.6.8 and 6.1.1.4'
S S 0.1246 0.1234 'International Tables Vol C Tables 4.2.6.8 and 6.1.1.4'
Se Se -0.0929 2.2259 'International Tables Vol C Tables 4.2.6.8 and 6.1.1.4'

loop_
_geom_angle_atom_site_label_1
_geom_angle_atom_site_label_2
_geom_angle_atom_site_label_3
_geom_angle
_geom_angle_site_symmetry_1
_geom_angle_site_symmetry_3
_geom_angle_publ_flag
C1 Se1 C17 99.8(2) . . ?
C2 Se2 C16 98.3(2) . . ?
C1 S1 C3 94.4(2) . . ?
C2 S2 C3 94.2(2) . . ?
C5 S3 C4 95.3(2) . . ?
C4 S4 C6 95.3(2) . . ?
C13 O1 C10 121.7(6) . . ?
C2 C1 S1 116.9(4) . . ?
C2 C1 Se1 127.0(4) . . ?
S1 C1 Se1 116.1(3) . . ?
C1 C2 S2 117.8(4) . . ?
C1 C2 Se2 125.4(4) . . ?
S2 C2 Se2 116.8(3) . . ?
C4 C3 S1 123.8(4) . . ?
C4 C3 S2 123.3(4) . . ?
S1 C3 S2 112.8(3) . . ?
C3 C4 S4 123.2(4) . . ?
C3 C4 S3 123.0(4) . . ?
S4 C4 S3 113.8(3) . . ?
C6 C5 C15 127.1(4) . . ?
C6 C5 S3 117.1(4) . . ?
C15 C5 S3 115.8(4) . . ?
C5 C6 C7 128.1(5) . . ?
C5 C6 S4 116.5(4) . . ?
C7 C6 S4 115.3(3) . . ?
C12 C7 C8 118.4(4) . . ?
C12 C7 C6 120.9(4) . . ?
C8 C7 C6 120.7(4) . . ?
C9 C8 C7 120.6(5) . . ?
C8 C9 C10 119.3(5) . . ?
C11 C10 C9 121.8(5) . . ?
C11 C10 O1 121.4(5) . . ?
C9 C10 O1 116.7(5) . . ?
C10 C11 C12 118.1(5) . . ?
C7 C12 C11 121.7(5) . . ?
O2 C13 O1 120.2(7) . . ?
O2 C13 C14 124.0(8) . . ?
O1 C13 C14 115.9(7) . . ?
C18 C16 Se2 116.7(5) . . ?
C18 C17 Se1 116.6(5) . . ?
C17 C18 C16 115.6(5) . . ?

loop_
_geom_bond_atom_site_label_1
_geom_bond_atom_site_label_2
_geom_bond_distance
_geom_bond_site_symmetry_2
_geom_bond_publ_flag
Se1 C1 1.891(5) . ?
Se1 C17 1.965(6) . ?
Se2 C2 1.902(5) . ?
Se2 C16 1.947(7) . ?
S1 C1 1.758(5) . ?
S1 C3 1.761(5) . ?
S2 C2 1.746(5) . ?
S2 C3 1.767(5) . ?
S3 C5 1.750(5) . ?
S3 C4 1.756(5) . ?
S4 C4 1.734(5) . ?
S4 C6 1.773(5) . ?
O1 C13 1.295(8) . ?
O1 C10 1.407(6) . ?
O2 C13 1.203(9) . ?
C1 C2 1.329(7) . ?
C3 C4 1.336(7) . ?
C5 C6 1.335(7) . ?
C5 C15 1.508(7) . ?
C6 C7 1.474(6) . ?
C7 C12 1.378(7) . ?
C7 C8 1.393(7) . ?
C8 C9 1.377(7) . ?
C9 C10 1.379(7) . ?
C10 C11 1.366(7) . ?
C11 C12 1.392(7) . ?
C13 C14 1.460(8) . ?
C16 C18 1.516(9) . ?
C17 C18 1.505(9) . ?

loop_
_geom_torsion_atom_site_label_1
_geom_torsion_atom_site_label_2
_geom_torsion_atom_site_label_3
_geom_torsion_atom_site_label_4
_geom_torsion
_geom_torsion_site_symmetry_1
_geom_torsion_site_symmetry_2
_geom_torsion_site_symmetry_3
_geom_torsion_site_symmetry_4
_geom_torsion_publ_flag
C3 S1 C1 C2 -11.0(4) . . . . ?
C3 S1 C1 Se1 170.1(3) . . . . ?
C17 Se1 C1 C2 -64.0(5) . . . . ?
C17 Se1 C1 S1 114.7(3) . . . . ?
S1 C1 C2 S2 -1.0(6) . . . . ?
Se1 C1 C2 S2 177.7(3) . . . . ?
S1 C1 C2 Se2 -177.9(3) . . . . ?
Se1 C1 C2 Se2 0.8(7) . . . . ?
C3 S2 C2 C1 12.4(4) . . . . ?
C3 S2 C2 Se2 -170.5(3) . . . . ?
C16 Se2 C2 C1 63.6(5) . . . . ?
C16 Se2 C2 S2 -113.3(3) . . . . ?
C1 S1 C3 C4 -159.0(5) . . . . ?
C1 S1 C3 S2 18.8(3) . . . . ?
C2 S2 C3 C4 158.7(5) . . . . ?
C2 S2 C3 S1 -19.2(3) . . . . ?
S1 C3 C4 S4 -178.4(3) . . . . ?
S2 C3 C4 S4 4.0(7) . . . . ?
S1 C3 C4 S3 0.7(7) . . . . ?
S2 C3 C4 S3 -176.9(3) . . . . ?
C6 S4 C4 C3 -167.4(4) . . . . ?
C6 S4 C4 S3 13.4(3) . . . . ?
C5 S3 C4 C3 167.2(4) . . . . ?
C5 S3 C4 S4 -13.7(3) . . . . ?
C4 S3 C5 C6 8.6(4) . . . . ?
C4 S3 C5 C15 -171.3(4) . . . . ?
C15 C5 C6 C7 -2.0(9) . . . . ?
S3 C5 C6 C7 178.2(4) . . . . ?
C15 C5 C6 S4 179.3(4) . . . . ?
S3 C5 C6 S4 -0.5(5) . . . . ?
C4 S4 C6 C5 -8.0(4) . . . . ?
C4 S4 C6 C7 173.2(4) . . . . ?
C5 C6 C7 C12 138.9(6) . . . . ?
S4 C6 C7 C12 -42.4(6) . . . . ?
C5 C6 C7 C8 -41.2(8) . . . . ?
S4 C6 C7 C8 137.6(4) . . . . ?
C12 C7 C8 C9 -1.9(8) . . . . ?
C6 C7 C8 C9 178.2(5) . . . . ?
C7 C8 C9 C10 0.1(8) . . . . ?
C8 C9 C10 C11 2.7(9) . . . . ?
C8 C9 C10 O1 -172.5(5) . . . . ?
C13 O1 C10 C11 64.2(9) . . . . ?
C13 O1 C10 C9 -120.6(7) . . . . ?
C9 C10 C11 C12 -3.5(9) . . . . ?
O1 C10 C11 C12 171.5(5) . . . . ?
C8 C7 C12 C11 1.1(8) . . . . ?
C6 C7 C12 C11 -179.0(5) . . . . ?
C10 C11 C12 C7 1.5(8) . . . . ?
C10 O1 C13 O2 -3.5(12) . . . . ?
C10 O1 C13 C14 176.4(5) . . . . ?
C2 Se2 C16 C18 -82.9(5) . . . . ?
C1 Se1 C17 C18 78.7(5) . . . . ?
Se1 C17 C18 C16 -73.5(7) . . . . ?
Se2 C16 C18 C17 77.0(7) . . . . ?

loop_
_cod_related_entry_id
_cod_related_entry_database
_cod_related_entry_code
1 ChemSpider 4415019
